data_8106477
loop_
_publ_author_name
'Al-Wahaibi, Lamya H.'
'Hassan, Hanan M.'
'Abo-Kamar, Amal M.'
'Ghabbour, Hazem A.'
'El-Emam, Ali A.'

_publ_section_title
;
 Crystal structure of 4-bromobenzyl
 (Z)-N&#x2032;-(adamantan-1-yl)-4-phenylpiperazine-1-carbothioimidate,
 C28H34BrN3S
;
_journal_issue 2
_journal_name_full 'Zeitschrift f\"ur Kristallographie - New Crystal Structures'
_journal_page_first 189
_journal_page_last 191
_journal_paper_doi 10.1515/ncrs-2016-0184
_journal_volume 232
_journal_year 2017
_chemical_formula_sum 'C28 H34 Br N3 S'
_chemical_formula_weight 524.55
_space_group_IT_number 14
_space_group_name_Hall '-P 2yn'
_space_group_name_H-M_alt 'P 1 21/n 1'
_symmetry_cell_setting monoclinic
_symmetry_Int_Tables_number 14
_symmetry_space_group_name_Hall '-P 2yn'
_symmetry_space_group_name_H-M 'P 1 21/n 1'
_atom_sites_solution_hydrogens geom
_atom_sites_solution_primary direct
_atom_sites_solution_secondary difmap
_cell_angle_alpha 90.00
_cell_angle_beta 101.864(3)
_cell_angle_gamma 90.00
_cell_formula_units_Z 4
_cell_length_a 10.4529(8)
_cell_length_b 11.8724(10)
_cell_length_c 21.3800(19)
_cell_measurement_reflns_used 9989
_cell_measurement_temperature 296(2)
_cell_measurement_theta_max 27.38
_cell_measurement_theta_min 2.59
_cell_volume 2596.6(4)
_computing_cell_refinement 'Bruker SAINT'
_computing_data_collection 'Bruker APEX2'
_computing_data_reduction 'Bruker SAINT'
_computing_molecular_graphics 'Bruker SHELXTL'
_computing_publication_material 'Bruker SHELXTL'
_computing_structure_refinement 'SHELXL-2014 (Sheldrick 2014)'
_computing_structure_solution 'SHELXS-97 (Sheldrick 2008)'
_diffrn_ambient_temperature 296(2)
_diffrn_measured_fraction_theta_full 0.995
_diffrn_measured_fraction_theta_max 0.995
_diffrn_measurement_device_type 'Bruker APEX-II CCD'
_diffrn_measurement_method '\f and \w scans'
_diffrn_radiation_monochromator graphite
_diffrn_radiation_source 'fine-focus sealed tube'
_diffrn_radiation_type MoK\a
_diffrn_radiation_wavelength 0.71073
_diffrn_reflns_av_R_equivalents 0.0710
_diffrn_reflns_av_sigmaI/netI 0.0567
_diffrn_reflns_limit_h_max 16
_diffrn_reflns_limit_h_min -16
_diffrn_reflns_limit_k_max 18
_diffrn_reflns_limit_k_min -18
_diffrn_reflns_limit_l_max 33
_diffrn_reflns_limit_l_min -33
_diffrn_reflns_number 85675
_diffrn_reflns_theta_full 33.85
_diffrn_reflns_theta_max 33.85
_diffrn_reflns_theta_min 2.39
_diffrn_standards_decay_% .
_diffrn_standards_interval_count .
_diffrn_standards_interval_time .
_diffrn_standards_number 0
_exptl_absorpt_coefficient_mu 1.684
_exptl_absorpt_correction_T_max 0.6870
_exptl_absorpt_correction_T_min 0.4329
_exptl_absorpt_correction_type multi-scan
_exptl_absorpt_process_details SADABS_Bruker_2014
_exptl_crystal_colour colourless
_exptl_crystal_density_diffrn 1.342
_exptl_crystal_density_method 'not measured'
_exptl_crystal_description block
_exptl_crystal_F_000 1096
_exptl_crystal_size_max 0.60
_exptl_crystal_size_mid 0.27
_exptl_crystal_size_min 0.24
_refine_diff_density_max 0.806
_refine_diff_density_min -0.979
_refine_diff_density_rms 0.059
_refine_ls_extinction_method none
_refine_ls_goodness_of_fit_ref 1.031
_refine_ls_hydrogen_treatment mixed
_refine_ls_matrix_type full
_refine_ls_number_parameters 298
_refine_ls_number_reflns 10433
_refine_ls_number_restraints 0
_refine_ls_restrained_S_all 1.031
_refine_ls_R_factor_all 0.1332
_refine_ls_R_factor_gt 0.0601
_refine_ls_shift/su_max 0.001
_refine_ls_shift/su_mean 0.000
_refine_ls_structure_factor_coef Fsqd
_refine_ls_weighting_details 'calc w=1/[\s^2^(Fo^2^)+(0.0539P)^2^+1.4182P] where P=(Fo^2^+2Fc^2^)/3'
_refine_ls_weighting_scheme calc
_refine_ls_wR_factor_gt 0.1233
_refine_ls_wR_factor_ref 0.1479
_reflns_number_gt 5674
_reflns_number_total 10433
_reflns_threshold_expression >2sigma(I)
_cod_data_source_file suppl_ncrs-2016-0184_suppl.cif
_cod_data_source_block a_a
_cod_depositor_comments
;
The following automatic conversions were performed:

data item '_symmetry_cell_setting' value 'Monoclinic' was changed to
'monoclinic' in accordance with the built-in table derived from the
CIF Core dictionary named 'cif_core.dic' version 2.4.5 last updated
on 2014-11-21.

Automatic conversion script
Id: cif_fix_values 8738 2021-04-28 16:35:53Z antanas 
;
_cod_original_sg_symbol_H-M 'P 21/n'
_cod_database_code 8106477

loop_
_symmetry_equiv_pos_as_xyz
'x, y, z'
'-x+1/2, y+1/2, -z+1/2'
'-x, -y, -z'
'x-1/2, -y-1/2, z-1/2'

loop_
_atom_site_label
_atom_site_type_symbol
_atom_site_fract_x
_atom_site_fract_y
_atom_site_fract_z
_atom_site_U_iso_or_equiv
_atom_site_adp_type
_atom_site_occupancy
_atom_site_symmetry_multiplicity
_atom_site_calc_flag
_atom_site_refinement_flags
_atom_site_disorder_assembly
_atom_site_disorder_group
Br1 Br 0.84202(3) 0.81330(3) 0.472660(16) 0.06371(12) Uani 1 1 d . . .
S1 S 0.15012(5) 0.78802(4) 0.45003(3) 0.03792(13) Uani 1 1 d . . .
N1 N 0.18870(18) 0.57214(15) 0.41215(9) 0.0378(4) Uani 1 1 d . . .
N2 N 0.24159(17) 0.60603(14) 0.52058(8) 0.0353(4) Uani 1 1 d . . .
N3 N 0.28939(19) 0.49161(16) 0.64046(9) 0.0413(4) Uani 1 1 d . . .
C1 C 0.0201(2) 0.6483(2) 0.32144(11) 0.0419(5) Uani 1 1 d . . .
H1A H -0.0456 0.5974 0.3337 0.050 Uiso 1 1 calc R . .
H1B H 0.0152 0.7218 0.3428 0.050 Uiso 1 1 calc R . .
C2 C -0.0098(3) 0.6646(2) 0.24901(12) 0.0517(6) Uani 1 1 d . . .
H2A H -0.0985 0.6988 0.2353 0.062 Uiso 1 1 calc R . .
C3 C 0.0927(3) 0.7431(2) 0.23081(12) 0.0536(6) Uani 1 1 d . . .
H3A H 0.0723 0.7564 0.1841 0.064 Uiso 1 1 calc R . .
H3B H 0.0912 0.8165 0.2526 0.064 Uiso 1 1 calc R . .
C4 C 0.2273(3) 0.6903(2) 0.25031(12) 0.0490(6) Uani 1 1 d . . .
H4A H 0.2935 0.7414 0.2376 0.059 Uiso 1 1 calc R . .
C5 C 0.2600(2) 0.67440(19) 0.32300(11) 0.0403(5) Uani 1 1 d . . .
H5A H 0.2612 0.7485 0.3444 0.048 Uiso 1 1 calc R . .
H5B H 0.3476 0.6400 0.3361 0.048 Uiso 1 1 calc R . .
C6 C 0.1570(2) 0.59800(17) 0.34313(10) 0.0339(4) Uani 1 1 d . . .
C7 C 0.1604(3) 0.48390(19) 0.30938(11) 0.0468(5) Uani 1 1 d . . .
H7A H 0.2482 0.4498 0.3227 0.056 Uiso 1 1 calc R . .
H7B H 0.0959 0.4322 0.3221 0.056 Uiso 1 1 calc R . .
C8 C 0.1287(3) 0.4991(2) 0.23652(12) 0.0544(6) Uani 1 1 d . . .
H8A H 0.1304 0.4241 0.2154 0.065 Uiso 1 1 calc R . .
C9 C 0.2309(3) 0.5762(2) 0.21750(13) 0.0577(7) Uani 1 1 d . . .
H9A H 0.2123 0.5863 0.1705 0.069 Uiso 1 1 calc R . .
H9B H 0.3188 0.5422 0.2306 0.069 Uiso 1 1 calc R . .
C10 C -0.0060(3) 0.5514(2) 0.21582(13) 0.0593(7) Uani 1 1 d . . .
H10A H -0.0728 0.5005 0.2271 0.071 Uiso 1 1 calc R . .
H10B H -0.0259 0.5621 0.1689 0.071 Uiso 1 1 calc R . .
C11 C 0.19440(19) 0.64072(16) 0.45736(10) 0.0324(4) Uani 1 1 d . . .
C12 C 0.1538(2) 0.6184(2) 0.56522(11) 0.0414(5) Uani 1 1 d . . .
H12A H 0.0827 0.5621 0.5553 0.050 Uiso 1 1 calc R . .
H12B H 0.1138 0.6944 0.5606 0.050 Uiso 1 1 calc R . .
C13 C 0.2282(2) 0.6021(2) 0.63298(11) 0.0444(5) Uani 1 1 d . . .
H13A H 0.2961 0.6611 0.6437 0.053 Uiso 1 1 calc R . .
H13B H 0.1677 0.6096 0.6628 0.053 Uiso 1 1 calc R . .
C14 C 0.3747(2) 0.4759(2) 0.59465(11) 0.0472(6) Uani 1 1 d . . .
H14A H 0.4112 0.3987 0.5990 0.057 Uiso 1 1 calc R . .
H14B H 0.4486 0.5297 0.6045 0.057 Uiso 1 1 calc R . .
C15 C 0.3019(2) 0.49402(19) 0.52697(11) 0.0450(5) Uani 1 1 d . . .
H15A H 0.3630 0.4872 0.4974 0.054 Uiso 1 1 calc R . .
H15B H 0.2334 0.4357 0.5154 0.054 Uiso 1 1 calc R . .
C16 C 0.3413(2) 0.4548(2) 0.70369(11) 0.0441(5) Uani 1 1 d . . .
C17 C 0.3479(3) 0.5232(3) 0.75644(13) 0.0591(7) Uani 1 1 d . . .
H17A H 0.3192 0.5992 0.7511 0.071 Uiso 1 1 calc R . .
C18 C 0.3971(4) 0.4807(4) 0.81787(15) 0.0792(10) Uani 1 1 d . . .
H18A H 0.4015 0.5284 0.8540 0.095 Uiso 1 1 calc R . .
C19 C 0.4385(3) 0.3720(4) 0.82642(17) 0.0842(11) Uani 1 1 d . . .
H19A H 0.4717 0.3439 0.8682 0.101 Uiso 1 1 calc R . .
C20 C 0.4320(3) 0.3032(3) 0.77418(18) 0.0756(10) Uani 1 1 d . . .
H20A H 0.4613 0.2275 0.7800 0.091 Uiso 1 1 calc R . .
C21 C 0.3831(3) 0.3433(2) 0.71315(15) 0.0596(7) Uani 1 1 d . . .
H21A H 0.3780 0.2946 0.6775 0.072 Uiso 1 1 calc R . .
C22 C 0.2751(2) 0.85457(19) 0.51026(11) 0.0422(5) Uani 1 1 d . . .
H22A H 0.2555 0.9360 0.5115 0.051 Uiso 1 1 calc R . .
H22B H 0.2713 0.8224 0.5526 0.051 Uiso 1 1 calc R . .
C23 C 0.4109(2) 0.84063(17) 0.49910(10) 0.0363(4) Uani 1 1 d . . .
C24 C 0.5038(2) 0.7830(2) 0.54283(11) 0.0472(5) Uani 1 1 d . . .
H24A H 0.4794 0.7491 0.5789 0.057 Uiso 1 1 calc R . .
C25 C 0.6315(2) 0.7739(2) 0.53516(12) 0.0495(6) Uani 1 1 d . . .
H25A H 0.6946 0.7348 0.5659 0.059 Uiso 1 1 calc R . .
C26 C 0.6662(2) 0.82187(19) 0.48282(12) 0.0431(5) Uani 1 1 d . . .
C27 C 0.5751(2) 0.8770(2) 0.43725(12) 0.0459(5) Uani 1 1 d . . .
H27A H 0.5994 0.9079 0.4004 0.055 Uiso 1 1 calc R . .
C28 C 0.4480(2) 0.88679(19) 0.44584(11) 0.0435(5) Uani 1 1 d . . .
H28A H 0.3852 0.9256 0.4149 0.052 Uiso 1 1 calc R . .

loop_
_atom_site_aniso_label
_atom_site_aniso_U_11
_atom_site_aniso_U_22
_atom_site_aniso_U_33
_atom_site_aniso_U_23
_atom_site_aniso_U_13
_atom_site_aniso_U_12
Br1 0.04609(15) 0.06031(18) 0.0892(2) 0.00485(15) 0.02438(14) 0.00071(12)
S1 0.0338(3) 0.0327(2) 0.0456(3) -0.0015(2) 0.0042(2) 0.00477(19)
N1 0.0437(10) 0.0322(9) 0.0362(10) -0.0009(7) 0.0052(8) -0.0025(7)
N2 0.0375(9) 0.0343(9) 0.0342(9) -0.0009(7) 0.0076(7) 0.0074(7)
N3 0.0449(10) 0.0404(10) 0.0390(10) 0.0038(8) 0.0093(8) 0.0054(8)
C1 0.0350(11) 0.0466(12) 0.0414(12) -0.0031(10) 0.0019(9) -0.0041(9)
C2 0.0507(14) 0.0523(14) 0.0450(14) -0.0027(11) -0.0069(11) 0.0029(11)
C3 0.0780(18) 0.0410(13) 0.0384(13) 0.0039(10) 0.0044(12) 0.0016(12)
C4 0.0621(15) 0.0441(13) 0.0443(13) 0.0005(10) 0.0189(11) -0.0097(11)
C5 0.0397(11) 0.0384(11) 0.0433(12) -0.0032(9) 0.0098(9) -0.0063(9)
C6 0.0385(10) 0.0300(9) 0.0325(10) -0.0022(8) 0.0059(8) -0.0034(8)
C7 0.0663(15) 0.0312(10) 0.0420(13) -0.0043(9) 0.0090(11) -0.0052(10)
C8 0.0856(19) 0.0374(12) 0.0388(13) -0.0095(10) 0.0095(12) -0.0039(12)
C9 0.0812(19) 0.0525(15) 0.0435(14) -0.0059(11) 0.0227(13) 0.0009(13)
C10 0.0714(18) 0.0574(16) 0.0417(14) -0.0089(12) -0.0053(12) -0.0171(13)
C11 0.0291(9) 0.0301(9) 0.0370(11) -0.0001(8) 0.0045(8) -0.0001(7)
C12 0.0391(11) 0.0437(12) 0.0431(12) 0.0041(10) 0.0123(9) 0.0066(9)
C13 0.0522(13) 0.0435(12) 0.0407(12) 0.0002(10) 0.0174(10) 0.0072(10)
C14 0.0513(13) 0.0475(13) 0.0434(13) 0.0058(10) 0.0108(10) 0.0153(11)
C15 0.0554(13) 0.0391(11) 0.0411(13) 0.0003(9) 0.0113(10) 0.0148(10)
C16 0.0406(11) 0.0502(13) 0.0427(13) 0.0099(10) 0.0111(10) -0.0056(10)
C17 0.0703(18) 0.0638(17) 0.0433(14) 0.0073(12) 0.0119(13) -0.0095(14)
C18 0.088(2) 0.107(3) 0.0427(16) 0.0100(17) 0.0137(15) -0.015(2)
C19 0.071(2) 0.117(3) 0.064(2) 0.047(2) 0.0126(16) -0.003(2)
C20 0.0682(19) 0.081(2) 0.081(2) 0.0439(19) 0.0231(17) 0.0102(16)
C21 0.0612(16) 0.0551(15) 0.0653(18) 0.0224(13) 0.0193(14) 0.0055(13)
C22 0.0446(12) 0.0358(11) 0.0459(13) -0.0128(9) 0.0088(10) -0.0029(9)
C23 0.0405(11) 0.0301(10) 0.0375(11) -0.0080(8) 0.0060(9) -0.0052(8)
C24 0.0514(13) 0.0522(14) 0.0370(12) 0.0047(10) 0.0064(10) -0.0049(11)
C25 0.0434(12) 0.0553(14) 0.0467(14) 0.0082(11) 0.0017(10) 0.0030(11)
C26 0.0417(11) 0.0379(11) 0.0514(14) -0.0032(10) 0.0138(10) -0.0034(9)
C27 0.0527(13) 0.0420(12) 0.0446(13) 0.0068(10) 0.0138(11) -0.0068(10)
C28 0.0460(12) 0.0376(11) 0.0445(13) 0.0063(10) 0.0038(10) -0.0015(9)

loop_
_atom_type_symbol
_atom_type_description
_atom_type_scat_dispersion_real
_atom_type_scat_dispersion_imag
_atom_type_scat_source
C C 0.0033 0.0016 'International Tables Vol C Tables 4.2.6.8 and 6.1.1.4'
H H 0.0000 0.0000 'International Tables Vol C Tables 4.2.6.8 and 6.1.1.4'
N N 0.0061 0.0033 'International Tables Vol C Tables 4.2.6.8 and 6.1.1.4'
S S 0.1246 0.1234 'International Tables Vol C Tables 4.2.6.8 and 6.1.1.4'
Br Br -0.2901 2.4595 'International Tables Vol C Tables 4.2.6.8 and 6.1.1.4'

loop_
_geom_angle_atom_site_label_1
_geom_angle_atom_site_label_2
_geom_angle_atom_site_label_3
_geom_angle
_geom_angle_site_symmetry_1
_geom_angle_site_symmetry_3
C11 S1 C22 103.02(10) . .
C11 N1 C6 126.85(18) . .
C11 N2 C12 117.15(16) . .
C11 N2 C15 114.56(17) . .
C12 N2 C15 110.25(17) . .
C16 N3 C13 117.15(19) . .
C16 N3 C14 115.57(18) . .
C13 N3 C14 110.82(18) . .
C2 C1 C6 109.83(19) . .
C2 C1 H1A 109.7 . .
C6 C1 H1A 109.7 . .
C2 C1 H1B 109.7 . .
C6 C1 H1B 109.7 . .
H1A C1 H1B 108.2 . .
C10 C2 C1 110.0(2) . .
C10 C2 C3 109.4(2) . .
C1 C2 C3 109.1(2) . .
C10 C2 H2A 109.4 . .
C1 C2 H2A 109.4 . .
C3 C2 H2A 109.4 . .
C4 C3 C2 109.6(2) . .
C4 C3 H3A 109.7 . .
C2 C3 H3A 109.7 . .
C4 C3 H3B 109.7 . .
C2 C3 H3B 109.7 . .
H3A C3 H3B 108.2 . .
C3 C4 C9 110.4(2) . .
C3 C4 C5 109.3(2) . .
C9 C4 C5 109.6(2) . .
C3 C4 H4A 109.2 . .
C9 C4 H4A 109.2 . .
C5 C4 H4A 109.2 . .
C4 C5 C6 109.51(18) . .
C4 C5 H5A 109.8 . .
C6 C5 H5A 109.8 . .
C4 C5 H5B 109.8 . .
C6 C5 H5B 109.8 . .
H5A C5 H5B 108.2 . .
N1 C6 C1 112.80(17) . .
N1 C6 C5 112.12(17) . .
C1 C6 C5 110.47(18) . .
N1 C6 C7 105.28(17) . .
C1 C6 C7 108.16(18) . .
C5 C6 C7 107.67(18) . .
C8 C7 C6 110.58(19) . .
C8 C7 H7A 109.5 . .
C6 C7 H7A 109.5 . .
C8 C7 H7B 109.5 . .
C6 C7 H7B 109.5 . .
H7A C7 H7B 108.1 . .
C10 C8 C9 109.6(2) . .
C10 C8 C7 109.7(2) . .
C9 C8 C7 108.9(2) . .
C10 C8 H8A 109.5 . .
C9 C8 H8A 109.5 . .
C7 C8 H8A 109.5 . .
C8 C9 C4 108.9(2) . .
C8 C9 H9A 109.9 . .
C4 C9 H9A 109.9 . .
C8 C9 H9B 109.9 . .
C4 C9 H9B 109.9 . .
H9A C9 H9B 108.3 . .
C8 C10 C2 109.6(2) . .
C8 C10 H10A 109.7 . .
C2 C10 H10A 109.7 . .
C8 C10 H10B 109.7 . .
C2 C10 H10B 109.7 . .
H10A C10 H10B 108.2 . .
N1 C11 N2 120.21(18) . .
N1 C11 S1 126.14(16) . .
N2 C11 S1 113.63(14) . .
N2 C12 C13 110.18(18) . .
N2 C12 H12A 109.6 . .
C13 C12 H12A 109.6 . .
N2 C12 H12B 109.6 . .
C13 C12 H12B 109.6 . .
H12A C12 H12B 108.1 . .
N3 C13 C12 110.47(19) . .
N3 C13 H13A 109.6 . .
C12 C13 H13A 109.6 . .
N3 C13 H13B 109.6 . .
C12 C13 H13B 109.6 . .
H13A C13 H13B 108.1 . .
N3 C14 C15 111.5(2) . .
N3 C14 H14A 109.3 . .
C15 C14 H14A 109.3 . .
N3 C14 H14B 109.3 . .
C15 C14 H14B 109.3 . .
H14A C14 H14B 108.0 . .
N2 C15 C14 109.98(18) . .
N2 C15 H15A 109.7 . .
C14 C15 H15A 109.7 . .
N2 C15 H15B 109.7 . .
C14 C15 H15B 109.7 . .
H15A C15 H15B 108.2 . .
C17 C16 C21 118.6(2) . .
C17 C16 N3 122.9(2) . .
C21 C16 N3 118.5(2) . .
C16 C17 C18 120.1(3) . .
C16 C17 H17A 120.0 . .
C18 C17 H17A 120.0 . .
C19 C18 C17 120.8(3) . .
C19 C18 H18A 119.6 . .
C17 C18 H18A 119.6 . .
C18 C19 C20 119.5(3) . .
C18 C19 H19A 120.2 . .
C20 C19 H19A 120.2 . .
C19 C20 C21 120.6(3) . .
C19 C20 H20A 119.7 . .
C21 C20 H20A 119.7 . .
C20 C21 C16 120.4(3) . .
C20 C21 H21A 119.8 . .
C16 C21 H21A 119.8 . .
C23 C22 S1 114.00(15) . .
C23 C22 H22A 108.8 . .
S1 C22 H22A 108.8 . .
C23 C22 H22B 108.8 . .
S1 C22 H22B 108.8 . .
H22A C22 H22B 107.6 . .
C24 C23 C28 118.3(2) . .
C24 C23 C22 120.3(2) . .
C28 C23 C22 121.4(2) . .
C25 C24 C23 121.3(2) . .
C25 C24 H24A 119.3 . .
C23 C24 H24A 119.3 . .
C26 C25 C24 119.2(2) . .
C26 C25 H25A 120.4 . .
C24 C25 H25A 120.4 . .
C25 C26 C27 121.0(2) . .
C25 C26 Br1 119.77(19) . .
C27 C26 Br1 119.26(18) . .
C26 C27 C28 119.2(2) . .
C26 C27 H27A 120.4 . .
C28 C27 H27A 120.4 . .
C27 C28 C23 120.9(2) . .
C27 C28 H28A 119.6 . .
C23 C28 H28A 119.6 . .

loop_
_geom_bond_atom_site_label_1
_geom_bond_atom_site_label_2
_geom_bond_distance
_geom_bond_site_symmetry_2
Br1 C26 1.897(2) .
S1 C11 1.808(2) .
S1 C22 1.816(2) .
N1 C11 1.256(3) .
N1 C6 1.477(3) .
N2 C11 1.402(3) .
N2 C12 1.461(3) .
N2 C15 1.466(3) .
N3 C16 1.418(3) .
N3 C13 1.454(3) .
N3 C14 1.466(3) .
C1 C2 1.528(3) .
C1 C6 1.532(3) .
C1 H1A 0.9900 .
C1 H1B 0.9900 .
C2 C10 1.524(4) .
C2 C3 1.529(4) .
C2 H2A 1.0000 .
C3 C4 1.519(4) .
C3 H3A 0.9900 .
C3 H3B 0.9900 .
C4 C9 1.529(4) .
C4 C5 1.533(3) .
C4 H4A 1.0000 .
C5 C6 1.536(3) .
C5 H5A 0.9900 .
C5 H5B 0.9900 .
C6 C7 1.539(3) .
C7 C8 1.535(3) .
C7 H7A 0.9900 .
C7 H7B 0.9900 .
C8 C10 1.518(4) .
C8 C9 1.525(4) .
C8 H8A 1.0000 .
C9 H9A 0.9900 .
C9 H9B 0.9900 .
C10 H10A 0.9900 .
C10 H10B 0.9900 .
C12 C13 1.509(3) .
C12 H12A 0.9900 .
C12 H12B 0.9900 .
C13 H13A 0.9900 .
C13 H13B 0.9900 .
C14 C15 1.506(3) .
C14 H14A 0.9900 .
C14 H14B 0.9900 .
C15 H15A 0.9900 .
C15 H15B 0.9900 .
C16 C17 1.380(4) .
C16 C21 1.396(4) .
C17 C18 1.402(4) .
C17 H17A 0.9500 .
C18 C19 1.362(5) .
C18 H18A 0.9500 .
C19 C20 1.374(5) .
C19 H19A 0.9500 .
C20 C21 1.384(4) .
C20 H20A 0.9500 .
C21 H21A 0.9500 .
C22 C23 1.496(3) .
C22 H22A 0.9900 .
C22 H22B 0.9900 .
C23 C24 1.383(3) .
C23 C28 1.389(3) .
C24 C25 1.382(3) .
C24 H24A 0.9500 .
C25 C26 1.369(3) .
C25 H25A 0.9500 .
C26 C27 1.379(3) .
C27 C28 1.383(3) .
C27 H27A 0.9500 .
C28 H28A 0.9500 .

loop_
_geom_torsion_atom_site_label_1
_geom_torsion_atom_site_label_2
_geom_torsion_atom_site_label_3
_geom_torsion_atom_site_label_4
_geom_torsion
_geom_torsion_site_symmetry_1
_geom_torsion_site_symmetry_2
_geom_torsion_site_symmetry_3
_geom_torsion_site_symmetry_4
C6 C1 C2 C10 60.8(3) . . . .
C6 C1 C2 C3 -59.2(3) . . . .
C10 C2 C3 C4 -58.9(3) . . . .
C1 C2 C3 C4 61.5(3) . . . .
C2 C3 C4 C9 58.9(3) . . . .
C2 C3 C4 C5 -61.6(3) . . . .
C3 C4 C5 C6 59.4(2) . . . .
C9 C4 C5 C6 -61.7(3) . . . .
C11 N1 C6 C1 -60.9(3) . . . .
C11 N1 C6 C5 64.6(3) . . . .
C11 N1 C6 C7 -178.6(2) . . . .
C2 C1 C6 N1 -175.75(18) . . . .
C2 C1 C6 C5 57.9(2) . . . .
C2 C1 C6 C7 -59.7(2) . . . .
C4 C5 C6 N1 175.50(18) . . . .
C4 C5 C6 C1 -57.8(2) . . . .
C4 C5 C6 C7 60.2(2) . . . .
N1 C6 C7 C8 180.00(19) . . . .
C1 C6 C7 C8 59.2(3) . . . .
C5 C6 C7 C8 -60.2(3) . . . .
C6 C7 C8 C10 -59.2(3) . . . .
C6 C7 C8 C9 60.8(3) . . . .
C10 C8 C9 C4 60.0(3) . . . .
C7 C8 C9 C4 -60.1(3) . . . .
C3 C4 C9 C8 -59.3(3) . . . .
C5 C4 C9 C8 61.1(3) . . . .
C9 C8 C10 C2 -60.9(3) . . . .
C7 C8 C10 C2 58.6(3) . . . .
C1 C2 C10 C8 -59.8(3) . . . .
C3 C2 C10 C8 60.0(3) . . . .
C6 N1 C11 N2 -172.08(18) . . . .
C6 N1 C11 S1 6.3(3) . . . .
C12 N2 C11 N1 -121.5(2) . . . .
C15 N2 C11 N1 10.0(3) . . . .
C12 N2 C11 S1 60.0(2) . . . .
C15 N2 C11 S1 -168.55(16) . . . .
C22 S1 C11 N1 -140.63(19) . . . .
C22 S1 C11 N2 37.80(17) . . . .
C11 N2 C12 C13 -167.49(18) . . . .
C15 N2 C12 C13 59.1(2) . . . .
C16 N3 C13 C12 -168.06(19) . . . .
C14 N3 C13 C12 56.4(3) . . . .
N2 C12 C13 N3 -58.4(3) . . . .
C16 N3 C14 C15 167.9(2) . . . .
C13 N3 C14 C15 -55.8(3) . . . .
C11 N2 C15 C14 167.51(19) . . . .
C12 N2 C15 C14 -57.8(3) . . . .
N3 C14 C15 N2 56.1(3) . . . .
C13 N3 C16 C17 -6.9(3) . . . .
C14 N3 C16 C17 126.5(3) . . . .
C13 N3 C16 C21 170.7(2) . . . .
C14 N3 C16 C21 -55.8(3) . . . .
C21 C16 C17 C18 0.6(4) . . . .
N3 C16 C17 C18 178.2(3) . . . .
C16 C17 C18 C19 -0.1(5) . . . .
C17 C18 C19 C20 0.0(5) . . . .
C18 C19 C20 C21 -0.3(5) . . . .
C19 C20 C21 C16 0.9(5) . . . .
C17 C16 C21 C20 -1.0(4) . . . .
N3 C16 C21 C20 -178.7(2) . . . .
C11 S1 C22 C23 61.89(19) . . . .
S1 C22 C23 C24 -117.3(2) . . . .
S1 C22 C23 C28 64.1(3) . . . .
C28 C23 C24 C25 1.8(4) . . . .
C22 C23 C24 C25 -176.7(2) . . . .
C23 C24 C25 C26 -0.7(4) . . . .
C24 C25 C26 C27 -1.3(4) . . . .
C24 C25 C26 Br1 178.44(19) . . . .
C25 C26 C27 C28 2.0(4) . . . .
Br1 C26 C27 C28 -177.68(18) . . . .
C26 C27 C28 C23 -0.9(4) . . . .
C24 C23 C28 C27 -1.0(3) . . . .
C22 C23 C28 C27 177.5(2) . . . .
